data_4344313
loop_
_publ_author_name
'Lundberg, L.B.'
'Cromer, D.T.'
'Magee, C.B.'

_publ_section_title
;
 Structure and Bonding of the Lithium Rhodium Hydrides Li4 Rh H4 and Li4
 Rh H5
;
_journal_name_full 'Inorganic Chemistry'
_journal_page_first 400
_journal_page_last 404
_journal_volume 11
_journal_year 1972
_chemical_formula_sum 'H4 Li4 Rh'
_chemical_name_systematic 'Li4 Rh H4'
_space_group_IT_number 87
_symmetry_space_group_name_Hall '-I 4'
_symmetry_space_group_name_H-M 'I 4/m'
_cell_angle_alpha 90
_cell_angle_beta 90
_cell_angle_gamma 90
_cell_formula_units_Z 2
_cell_length_a 6.338
_cell_length_b 6.338
_cell_length_c 4.113
_cell_volume 165.220
_citation_journal_id_ASTM INOCAJ
_cod_data_source_file Lundberg_INOCAJ_1972_1170.cif
_cod_data_source_block H4Li4Rh1
_cod_original_cell_volume 165.2202
_cod_original_formula_sum 'H4 Li4 Rh1'
_cod_database_code 4344313

loop_
_symmetry_equiv_pos_as_xyz
x,y,z
-y,x,z
-x,-y,z
y,-x,z
-x,-y,-z
y,-x,-z
x,y,-z
-y,x,-z
x+1/2,y+1/2,z+1/2
-y+1/2,x+1/2,z+1/2
-x+1/2,-y+1/2,z+1/2
y+1/2,-x+1/2,z+1/2
-x+1/2,-y+1/2,-z+1/2
y+1/2,-x+1/2,-z+1/2
x+1/2,y+1/2,-z+1/2
-y+1/2,x+1/2,-z+1/2

loop_
_atom_site_label
_atom_site_type_symbol
_atom_site_fract_x
_atom_site_fract_y
_atom_site_fract_z
_atom_site_occupancy
_atom_site_U_iso_or_equiv
Li1 Li 0.395 0.211 0 1 0.0
H1 H 0.066 0.292 0 1 0.0
Rh1 Rh 0 0 0 1 0.0
